data_7111537
loop_
_publ_author_name
'Zhu, Yingguang'
'Zhai, Changwei'
'Yue, Yongli'
'Yang, Liping'
'Hu, Wenhao'

_publ_section_title
;
 One-pot three-component tandem reaction of diazo compounds with anilines
 and unsaturated ketoesters: a novel synthesis of 2,3-dihydropyrrole
 derivatives
;
_journal_issue 11
_journal_name_full 'Chemical Communications'
_journal_page_first 1362
_journal_page_last 1364
_journal_paper_doi 10.1039/b822626a
_journal_year 2009
_chemical_formula_sum 'C26 H25 N O5'
_chemical_formula_weight 431.47
_chemical_name_systematic
;
?
;
_space_group_IT_number 14
_symmetry_cell_setting monoclinic
_symmetry_space_group_name_Hall '-P 2yn'
_symmetry_space_group_name_H-M 'P 1 21/n 1'
_atom_sites_solution_hydrogens geom
_atom_sites_solution_primary direct
_atom_sites_solution_secondary difmap
_audit_creation_method SHELXL-97
_cell_angle_alpha 90.00
_cell_angle_beta 105.5260(10)
_cell_angle_gamma 90.00
_cell_formula_units_Z 4
_cell_length_a 13.6991(6)
_cell_length_b 9.8616(5)
_cell_length_c 17.5991(8)
_cell_measurement_reflns_used 9953
_cell_measurement_temperature 296(2)
_cell_measurement_theta_max 27.16
_cell_measurement_theta_min 2.08
_cell_volume 2290.79(19)
_computing_cell_refinement 'Bruker SMART'
_computing_data_collection 'Bruker SMART'
_computing_data_reduction 'Bruker SAINT'
_computing_molecular_graphics 'Bruker SHELXTL'
_computing_publication_material 'Bruker SHELXTL'
_computing_structure_refinement 'SHELXL-97 (Sheldrick, 1997)'
_computing_structure_solution 'SHELXS-97 (Sheldrick, 1990)'
_diffrn_ambient_temperature 296(2)
_diffrn_measured_fraction_theta_full 0.999
_diffrn_measured_fraction_theta_max 0.999
_diffrn_measurement_device_type 'CCD area detector'
_diffrn_measurement_method 'phi and omega scans'
_diffrn_radiation_monochromator graphite
_diffrn_radiation_source 'fine-focus sealed tube'
_diffrn_radiation_type MoK\a
_diffrn_radiation_wavelength 0.71073
_diffrn_reflns_av_R_equivalents 0.0213
_diffrn_reflns_av_sigmaI/netI 0.0135
_diffrn_reflns_limit_h_max 16
_diffrn_reflns_limit_h_min -16
_diffrn_reflns_limit_k_max 11
_diffrn_reflns_limit_k_min -11
_diffrn_reflns_limit_l_max 20
_diffrn_reflns_limit_l_min -19
_diffrn_reflns_number 26067
_diffrn_reflns_theta_full 25.01
_diffrn_reflns_theta_max 25.01
_diffrn_reflns_theta_min 1.68
_exptl_absorpt_coefficient_mu 0.087
_exptl_absorpt_correction_T_max 1
_exptl_absorpt_correction_T_min 0.839748
_exptl_absorpt_correction_type multi-scan
_exptl_absorpt_process_details sadabs
_exptl_crystal_colour colorless
_exptl_crystal_density_diffrn 1.251
_exptl_crystal_density_method 'not measured'
_exptl_crystal_description Block
_exptl_crystal_F_000 912
_exptl_crystal_size_max 0.354
_exptl_crystal_size_mid 0.340
_exptl_crystal_size_min 0.255
_refine_diff_density_max 0.479
_refine_diff_density_min -0.430
_refine_diff_density_rms 0.035
_refine_ls_extinction_method none
_refine_ls_goodness_of_fit_ref 1.025
_refine_ls_hydrogen_treatment constr
_refine_ls_matrix_type full
_refine_ls_number_parameters 289
_refine_ls_number_reflns 4025
_refine_ls_number_restraints 0
_refine_ls_restrained_S_all 1.025
_refine_ls_R_factor_all 0.0506
_refine_ls_R_factor_gt 0.0426
_refine_ls_shift/su_max 0.000
_refine_ls_shift/su_mean 0.000
_refine_ls_structure_factor_coef Fsqd
_refine_ls_weighting_details 'calc w=1/[\s^2^(Fo^2^)+(0.0632P)^2^+0.8354P] where P=(Fo^2^+2Fc^2^)/3'
_refine_ls_weighting_scheme calc
_refine_ls_wR_factor_gt 0.1168
_refine_ls_wR_factor_ref 0.1257
_reflns_number_gt 3408
_reflns_number_total 4025
_reflns_threshold_expression >2sigma(I)
_cod_data_source_file b822626asup1.cif
_cod_data_source_block za
_cod_depositor_comments
;
The following automatic conversions were performed:

'_symmetry_cell_setting' value 'Monoclinic' changed to 'monoclinic'
according to /home/saulius/struct/CIF-dictionaries/cif_core.dic
dictionary named 'cif_core.dic' version 2.4.2 from 2011-04-26.

Automatic conversion script
Id: cif_fix_values 1891 2012-01-12 08:04:46Z andrius 
;
_cod_original_sg_symbol_H-M P2(1)/n
_cod_database_code 7111537

loop_
_symmetry_equiv_pos_as_xyz
'x, y, z'
'-x+1/2, y+1/2, -z+1/2'
'-x, -y, -z'
'x-1/2, -y-1/2, z-1/2'

loop_
_atom_site_label
_atom_site_type_symbol
_atom_site_fract_x
_atom_site_fract_y
_atom_site_fract_z
_atom_site_U_iso_or_equiv
_atom_site_adp_type
_atom_site_occupancy
_atom_site_symmetry_multiplicity
_atom_site_calc_flag
_atom_site_refinement_flags
N1 N 0.76749(9) 0.90702(13) 0.02988(7) 0.0377(3) Uani 1 1 d .
O1 O 0.92660(8) 1.01146(13) 0.08233(7) 0.0521(3) Uani 1 1 d .
H1A H 0.9409 0.9308 0.0889 0.078 Uiso 1 1 calc R
O2 O 0.88672(10) 0.68511(13) 0.05596(8) 0.0595(4) Uani 1 1 d .
O3 O 0.77143(14) 0.56691(14) -0.03137(9) 0.0800(5) Uani 1 1 d .
O4 O 0.83644(10) 1.24510(13) 0.08785(8) 0.0609(4) Uani 1 1 d .
O5 O 0.68590(9) 1.17042(12) 0.01715(8) 0.0532(3) Uani 1 1 d .
C1 C 0.73406(12) 0.86846(17) 0.09541(9) 0.0415(4) Uani 1 1 d .
C2 C 0.66637(14) 0.7613(2) 0.09014(11) 0.0536(5) Uani 1 1 d .
H2A H 0.6438 0.7141 0.0430 0.064 Uiso 1 1 calc R
C3 C 0.63240(16) 0.7245(2) 0.15471(14) 0.0678(6) Uani 1 1 d .
H3A H 0.5873 0.6527 0.1504 0.081 Uiso 1 1 calc R
C4 C 0.66444(17) 0.7925(3) 0.22473(13) 0.0710(6) Uani 1 1 d .
H4A H 0.6414 0.7673 0.2678 0.085 Uiso 1 1 calc R
C5 C 0.73078(16) 0.8982(2) 0.23053(11) 0.0627(5) Uani 1 1 d .
H5A H 0.7523 0.9452 0.2779 0.075 Uiso 1 1 calc R
C6 C 0.76636(13) 0.93630(19) 0.16727(10) 0.0493(4) Uani 1 1 d .
H6A H 0.8121 1.0076 0.1727 0.059 Uiso 1 1 calc R
C7 C 0.84606(12) 0.83984(16) -0.15527(9) 0.0415(4) Uani 1 1 d .
C8 C 0.90620(14) 0.7329(2) -0.16589(12) 0.0545(5) Uani 1 1 d .
H8A H 0.9446 0.6869 -0.1218 0.065 Uiso 1 1 calc R
C9 C 0.91100(18) 0.6924(3) -0.23933(14) 0.0720(6) Uani 1 1 d .
H9A H 0.9513 0.6191 -0.2448 0.086 Uiso 1 1 calc R
C10 C 0.8565(2) 0.7600(3) -0.30378(14) 0.0786(7) Uani 1 1 d .
H10A H 0.8608 0.7342 -0.3536 0.094 Uiso 1 1 calc R
C11 C 0.7947(2) 0.8668(3) -0.29606(12) 0.0819(8) Uani 1 1 d .
H11A H 0.7565 0.9116 -0.3406 0.098 Uiso 1 1 calc R
C12 C 0.78974(18) 0.9071(2) -0.22132(11) 0.0649(6) Uani 1 1 d .
H12A H 0.7485 0.9793 -0.2159 0.078 Uiso 1 1 calc R
C13 C 0.65955(12) 0.80798(17) -0.09504(10) 0.0425(4) Uani 1 1 d .
C14 C 0.63665(15) 0.7152(2) -0.15673(12) 0.0598(5) Uani 1 1 d .
H14A H 0.6852 0.6526 -0.1621 0.072 Uiso 1 1 calc R
C15 C 0.54144(18) 0.7154(3) -0.21059(13) 0.0748(6) Uani 1 1 d .
H15A H 0.5266 0.6525 -0.2515 0.090 Uiso 1 1 calc R
C16 C 0.46946(16) 0.8077(3) -0.20378(14) 0.0736(6) Uani 1 1 d .
H16A H 0.4058 0.8071 -0.2397 0.088 Uiso 1 1 calc R
C17 C 0.49162(14) 0.9004(2) -0.14410(13) 0.0640(5) Uani 1 1 d .
H17A H 0.4431 0.9638 -0.1398 0.077 Uiso 1 1 calc R
C18 C 0.58576(13) 0.90068(19) -0.08993(11) 0.0489(4) Uani 1 1 d .
H18A H 0.5997 0.9642 -0.0494 0.059 Uiso 1 1 calc R
C19 C 0.76457(11) 0.81410(15) -0.03605(9) 0.0381(4) Uani 1 1 d .
C20 C 0.84732(11) 0.87972(16) -0.07217(9) 0.0385(4) Uani 1 1 d .
H20A H 0.9133 0.8517 -0.0383 0.046 Uiso 1 1 calc R
C21 C 0.83586(12) 1.02888(16) -0.05585(10) 0.0417(4) Uani 1 1 d .
H21A H 0.7750 1.0666 -0.0910 0.050 Uiso 1 1 calc R
H21B H 0.8941 1.0807 -0.0605 0.050 Uiso 1 1 calc R
C22 C 0.82881(11) 1.02511(16) 0.02930(9) 0.0394(4) Uani 1 1 d .
C23 C 0.80540(13) 0.67304(17) -0.00450(10) 0.0460(4) Uani 1 1 d .
C24 C 0.9338(2) 0.5612(2) 0.09037(14) 0.0843(8) Uani 1 1 d .
H24A H 0.9920 0.5820 0.1331 0.126 Uiso 1 1 calc R
H24B H 0.9547 0.5097 0.0511 0.126 Uiso 1 1 calc R
H24C H 0.8864 0.5092 0.1098 0.126 Uiso 1 1 calc R
C25 C 0.78401(13) 1.15865(17) 0.04961(10) 0.0427(4) Uani 1 1 d .
C26 C 0.64005(17) 1.2977(2) 0.02979(14) 0.0668(6) Uani 1 1 d .
H26A H 0.5689 1.2954 0.0037 0.100 Uiso 1 1 calc R
H26B H 0.6713 1.3706 0.0087 0.100 Uiso 1 1 calc R
H26C H 0.6496 1.3115 0.0853 0.100 Uiso 1 1 calc R

loop_
_atom_site_aniso_label
_atom_site_aniso_U_11
_atom_site_aniso_U_22
_atom_site_aniso_U_33
_atom_site_aniso_U_23
_atom_site_aniso_U_13
_atom_site_aniso_U_12
N1 0.0394(7) 0.0392(7) 0.0366(7) -0.0006(5) 0.0138(5) -0.0023(5)
O1 0.0384(6) 0.0600(7) 0.0551(7) -0.0067(6) 0.0076(5) -0.0005(5)
O2 0.0601(8) 0.0465(7) 0.0629(8) 0.0075(6) 0.0011(6) 0.0107(6)
O3 0.1191(13) 0.0398(7) 0.0671(9) 0.0006(6) 0.0005(9) -0.0071(8)
O4 0.0672(8) 0.0491(7) 0.0631(8) -0.0156(6) 0.0115(7) -0.0081(6)
O5 0.0488(7) 0.0471(7) 0.0637(8) -0.0087(6) 0.0149(6) 0.0047(5)
C1 0.0384(8) 0.0479(9) 0.0399(9) 0.0091(7) 0.0135(7) 0.0087(7)
C2 0.0536(10) 0.0583(11) 0.0522(11) 0.0092(9) 0.0200(8) -0.0030(9)
C3 0.0636(12) 0.0743(14) 0.0729(15) 0.0258(12) 0.0308(11) 0.0001(10)
C4 0.0701(13) 0.0983(17) 0.0531(12) 0.0305(12) 0.0311(11) 0.0194(13)
C5 0.0643(12) 0.0861(15) 0.0396(10) 0.0123(10) 0.0172(9) 0.0194(11)
C6 0.0478(9) 0.0596(11) 0.0408(9) 0.0058(8) 0.0125(7) 0.0098(8)
C7 0.0449(9) 0.0422(9) 0.0402(9) -0.0015(7) 0.0163(7) -0.0062(7)
C8 0.0498(10) 0.0598(11) 0.0569(11) -0.0125(9) 0.0192(9) 0.0001(8)
C9 0.0724(14) 0.0833(15) 0.0687(14) -0.0254(12) 0.0332(12) -0.0063(12)
C10 0.1093(19) 0.0790(16) 0.0623(14) -0.0292(12) 0.0486(14) -0.0394(15)
C11 0.127(2) 0.0710(15) 0.0411(11) 0.0071(10) 0.0119(12) -0.0232(15)
C12 0.0958(16) 0.0516(11) 0.0450(11) 0.0033(9) 0.0148(10) 0.0039(10)
C13 0.0400(8) 0.0441(9) 0.0425(9) 0.0034(7) 0.0094(7) -0.0084(7)
C14 0.0565(11) 0.0620(12) 0.0575(12) -0.0107(9) 0.0093(9) -0.0083(9)
C15 0.0710(14) 0.0833(16) 0.0596(13) -0.0123(11) -0.0006(11) -0.0242(13)
C16 0.0466(11) 0.0946(17) 0.0681(14) 0.0123(13) -0.0047(10) -0.0147(11)
C17 0.0421(10) 0.0726(13) 0.0724(13) 0.0146(11) 0.0068(9) -0.0016(9)
C18 0.0429(9) 0.0504(10) 0.0526(10) 0.0066(8) 0.0110(8) -0.0035(8)
C19 0.0396(8) 0.0379(8) 0.0373(8) -0.0008(6) 0.0112(7) -0.0012(6)
C20 0.0368(8) 0.0411(8) 0.0385(8) -0.0005(7) 0.0117(6) 0.0005(6)
C21 0.0439(9) 0.0410(9) 0.0438(9) -0.0008(7) 0.0178(7) -0.0051(7)
C22 0.0357(8) 0.0426(9) 0.0404(9) -0.0030(7) 0.0108(6) -0.0034(6)
C23 0.0559(10) 0.0406(9) 0.0430(9) 0.0010(7) 0.0156(8) -0.0005(8)
C24 0.1057(19) 0.0639(14) 0.0733(15) 0.0184(12) 0.0067(13) 0.0340(13)
C25 0.0493(9) 0.0432(9) 0.0385(9) -0.0012(7) 0.0165(7) -0.0048(7)
C26 0.0689(13) 0.0536(11) 0.0825(15) -0.0037(10) 0.0280(11) 0.0145(10)

loop_
_atom_type_symbol
_atom_type_description
_atom_type_scat_dispersion_real
_atom_type_scat_dispersion_imag
_atom_type_scat_source
C C 0.0033 0.0016 'International Tables Vol C Tables 4.2.6.8 and 6.1.1.4'
H H 0.0000 0.0000 'International Tables Vol C Tables 4.2.6.8 and 6.1.1.4'
N N 0.0061 0.0033 'International Tables Vol C Tables 4.2.6.8 and 6.1.1.4'
O O 0.0106 0.0060 'International Tables Vol C Tables 4.2.6.8 and 6.1.1.4'

loop_
_geom_angle_atom_site_label_1
_geom_angle_atom_site_label_2
_geom_angle_atom_site_label_3
_geom_angle
C1 N1 C22 123.06(13)
C1 N1 C19 122.27(13)
C22 N1 C19 113.06(12)
C23 O2 C24 116.65(16)
C25 O5 C26 116.37(14)
C2 C1 C6 117.94(15)
C2 C1 N1 120.61(15)
C6 C1 N1 121.44(15)
C3 C2 C1 120.51(19)
C4 C3 C2 120.8(2)
C3 C4 C5 119.16(18)
C4 C5 C6 121.2(2)
C5 C6 C1 120.38(19)
C12 C7 C8 118.16(17)
C12 C7 C20 123.32(16)
C8 C7 C20 118.50(15)
C9 C8 C7 122.0(2)
C10 C9 C8 119.4(2)
C9 C10 C11 120.5(2)
C10 C11 C12 119.8(2)
C7 C12 C11 120.0(2)
C18 C13 C14 118.01(16)
C18 C13 C19 119.96(15)
C14 C13 C19 121.96(16)
C13 C14 C15 120.3(2)
C16 C15 C14 120.4(2)
C17 C16 C15 119.69(19)
C16 C17 C18 120.4(2)
C17 C18 C13 121.08(18)
N1 C19 C13 112.40(13)
N1 C19 C23 110.27(12)
C13 C19 C23 113.04(13)
N1 C19 C20 101.04(11)
C13 C19 C20 112.83(12)
C23 C19 C20 106.48(12)
C7 C20 C21 117.50(13)
C7 C20 C19 117.37(13)
C21 C20 C19 101.51(12)
C20 C21 C22 101.50(13)
O1 C22 N1 111.65(13)
O1 C22 C21 110.54(12)
N1 C22 C21 102.54(12)
O1 C22 C25 107.11(13)
N1 C22 C25 115.00(12)
C21 C22 C25 109.98(13)
O3 C23 O2 123.61(16)
O3 C23 C19 125.66(16)
O2 C23 C19 110.70(14)
O4 C25 O5 124.70(16)
O4 C25 C22 121.61(15)
O5 C25 C22 113.56(14)

loop_
_geom_bond_atom_site_label_1
_geom_bond_atom_site_label_2
_geom_bond_distance
N1 C1 1.402(2)
N1 C22 1.438(2)
N1 C19 1.4706(19)
O1 C22 1.4192(19)
O2 C23 1.324(2)
O2 C24 1.438(2)
O3 C23 1.191(2)
O4 C25 1.199(2)
O5 C25 1.317(2)
O5 C26 1.447(2)
C1 C2 1.392(2)
C1 C6 1.394(2)
C2 C3 1.387(3)
C3 C4 1.368(3)
C4 C5 1.368(3)
C5 C6 1.381(3)
C7 C12 1.381(3)
C7 C8 1.382(2)
C7 C20 1.510(2)
C8 C9 1.371(3)
C9 C10 1.354(4)
C10 C11 1.381(4)
C11 C12 1.393(3)
C13 C18 1.384(2)
C13 C14 1.390(3)
C13 C19 1.534(2)
C14 C15 1.392(3)
C15 C16 1.371(3)
C16 C17 1.364(3)
C17 C18 1.383(3)
C19 C23 1.546(2)
C19 C20 1.579(2)
C20 C21 1.515(2)
C21 C22 1.528(2)
C22 C25 1.535(2)

loop_
_geom_torsion_atom_site_label_1
_geom_torsion_atom_site_label_2
_geom_torsion_atom_site_label_3
_geom_torsion_atom_site_label_4
_geom_torsion
C22 N1 C1 C2 173.36(15)
C19 N1 C1 C2 -22.1(2)
C22 N1 C1 C6 -6.0(2)
C19 N1 C1 C6 158.53(15)
C6 C1 C2 C3 0.2(3)
N1 C1 C2 C3 -179.16(17)
C1 C2 C3 C4 0.1(3)
C2 C3 C4 C5 0.1(3)
C3 C4 C5 C6 -0.5(3)
C4 C5 C6 C1 0.9(3)
C2 C1 C6 C5 -0.7(2)
N1 C1 C6 C5 178.68(16)
C12 C7 C8 C9 -0.2(3)
C20 C7 C8 C9 -178.53(17)
C7 C8 C9 C10 1.0(3)
C8 C9 C10 C11 -1.5(3)
C9 C10 C11 C12 1.2(4)
C8 C7 C12 C11 -0.1(3)
C20 C7 C12 C11 178.14(18)
C10 C11 C12 C7 -0.4(3)
C18 C13 C14 C15 -1.0(3)
C19 C13 C14 C15 -178.00(18)
C13 C14 C15 C16 0.5(3)
C14 C15 C16 C17 0.4(4)
C15 C16 C17 C18 -0.8(3)
C16 C17 C18 C13 0.3(3)
C14 C13 C18 C17 0.6(3)
C19 C13 C18 C17 177.68(16)
C1 N1 C19 C13 81.83(17)
C22 N1 C19 C13 -112.23(14)
C1 N1 C19 C23 -45.30(18)
C22 N1 C19 C23 120.64(14)
C1 N1 C19 C20 -157.64(13)
C22 N1 C19 C20 8.30(15)
C18 C13 C19 N1 10.6(2)
C14 C13 C19 N1 -172.40(15)
C18 C13 C19 C23 136.26(16)
C14 C13 C19 C23 -46.8(2)
C18 C13 C19 C20 -102.84(17)
C14 C13 C19 C20 74.1(2)
C12 C7 C20 C21 -32.8(2)
C8 C7 C20 C21 145.51(16)
C12 C7 C20 C19 88.7(2)
C8 C7 C20 C19 -92.98(18)
N1 C19 C20 C7 -162.06(13)
C13 C19 C20 C7 -41.84(19)
C23 C19 C20 C7 82.74(16)
N1 C19 C20 C21 -32.57(14)
C13 C19 C20 C21 87.66(15)
C23 C19 C20 C21 -147.77(13)
C7 C20 C21 C22 173.88(13)
C19 C20 C21 C22 44.46(14)
C1 N1 C22 O1 66.62(18)
C19 N1 C22 O1 -99.20(15)
C1 N1 C22 C21 -175.02(13)
C19 N1 C22 C21 19.17(16)
C1 N1 C22 C25 -55.68(19)
C19 N1 C22 C25 138.51(13)
C20 C21 C22 O1 79.65(15)
C20 C21 C22 N1 -39.50(15)
C20 C21 C22 C25 -162.29(13)
C24 O2 C23 O3 -0.9(3)
C24 O2 C23 C19 -178.92(17)
N1 C19 C23 O3 140.05(19)
C13 C19 C23 O3 13.3(3)
C20 C19 C23 O3 -111.2(2)
N1 C19 C23 O2 -42.02(18)
C13 C19 C23 O2 -168.79(14)
C20 C19 C23 O2 66.77(17)
C26 O5 C25 O4 -0.3(3)
C26 O5 C25 C22 -176.17(15)
O1 C22 C25 O4 18.0(2)
N1 C22 C25 O4 142.71(16)
C21 C22 C25 O4 -102.17(18)
O1 C22 C25 O5 -165.94(13)
N1 C22 C25 O5 -41.23(19)
C21 C22 C25 O5 73.89(17)
